data_2003641
loop_
_publ_author_name
'Cheng, B.'
'Scheidt, W. R.'

_publ_section_title
;
 Diaqua(5,10,15,20-tetraphenylporphinato)iron(III) Perchlorate,
 [Fe(C~44~H~28~N~4~)(H~2~O)~2~]ClO~4~
;
_journal_issue 7
_journal_name_full 'Acta Crystallographica Section C'
_journal_page_first 1271
_journal_page_last 1275
_journal_paper_doi 10.1107/S0108270195001028
_journal_volume 51
_journal_year 1995
_chemical_formula_moiety 'C44 H32 Cl Fe N4 O6'
_chemical_formula_sum 'C44 H32 Cl Fe N4 O6'
_chemical_formula_weight 804.04
_chemical_name_systematic
;
Diaquo-5,10,15,20-(Tetraphenylporphinato)iron(III) Perchlorate
;
_space_group_IT_number 14
_symmetry_cell_setting monoclinic
_symmetry_space_group_name_Hall '-P 2yn'
_symmetry_space_group_name_H-M 'P 1 21/n 1'
_cell_angle_alpha 90.00
_cell_angle_beta 97.89(1)
_cell_angle_gamma 90.00
_cell_formula_units_Z 6
_cell_length_a 10.330(1)
_cell_length_b 24.092(1)
_cell_length_c 21.543(1)
_cell_measurement_reflns_used 250
_cell_measurement_temperature 127(2)
_cell_measurement_theta_max 20.8
_cell_measurement_theta_min 5.1
_cell_volume 5310.7(6)
_computing_cell_refinement MADNES
_computing_data_collection 'MADNES (Messerschmitt & Pflugrath, 1987)'
_computing_data_reduction MADNES
_computing_molecular_graphics 'ORTEPII (Johnson, 1976)'
_computing_publication_material SHELXL93
_computing_structure_refinement 'SHELXL93 (Sheldrick, 1993)'
_computing_structure_solution 'SHELXS86 (Sheldrick, 1985)'
_diffrn_ambient_temperature 127(2)
_diffrn_measurement_device 'Enraf-Nonius FAST area-detector'
_diffrn_measurement_method 'Brute Force'
_diffrn_radiation_monochromator graphite
_diffrn_radiation_source 'rotating anode'
_diffrn_radiation_type MoK\a
_diffrn_radiation_wavelength 0.71073
_diffrn_reflns_av_R_equivalents 0.0809
_diffrn_reflns_av_sigmaI/netI 0.0622
_diffrn_reflns_limit_h_max 13
_diffrn_reflns_limit_h_min -11
_diffrn_reflns_limit_k_max 28
_diffrn_reflns_limit_k_min -31
_diffrn_reflns_limit_l_max 28
_diffrn_reflns_limit_l_min -21
_diffrn_reflns_number 31873
_diffrn_reflns_reduction_process 'MADNES (Messerschmitt & Pflugrath, 1987)'
_diffrn_reflns_theta_max 28.16
_diffrn_reflns_theta_min 1.94
_exptl_absorpt_coefficient_mu 0.561
_exptl_absorpt_correction_T_max 0.757
_exptl_absorpt_correction_T_min 0.617
_exptl_absorpt_correction_type difabs
_exptl_crystal_colour black
_exptl_crystal_density_diffrn 1.508
_exptl_crystal_description 'rectangular prism'
_exptl_crystal_F_000 2490
_exptl_crystal_size_max 0.55
_exptl_crystal_size_mid 0.25
_exptl_crystal_size_min 0.25
_refine_diff_density_max 1.051
_refine_diff_density_min -0.561
_refine_ls_extinction_method none
_refine_ls_goodness_of_fit_all 1.057
_refine_ls_goodness_of_fit_obs 1.156
_refine_ls_hydrogen_treatment
;The coordinates and isotropic thermal parameters of the H atoms of the water
ligand were refined. The porphyrin H atoms were idealized with riding model,
C---H = 0.95 \%A
;
_refine_ls_matrix_type full
_refine_ls_number_parameters 840
_refine_ls_number_reflns 11453
_refine_ls_number_restraints 0
_refine_ls_restrained_S_all 1.068
_refine_ls_restrained_S_obs 1.156
_refine_ls_R_factor_all 0.1133
_refine_ls_R_factor_obs 0.0684
_refine_ls_shift/esd_max -0.011
_refine_ls_shift/esd_mean 0.001
_refine_ls_structure_factor_coef Fsqd
_refine_ls_weighting_details 'w = 1/[\s^2^(F~o~^2^)+(0.0496P)^2^+3.4902P] whe'
_refine_ls_weighting_scheme calc
_refine_ls_wR_factor_all 0.1939
_refine_ls_wR_factor_obs 0.1657
_reflns_number_observed 7369
_reflns_number_total 11466
_reflns_observed_criterion >2sigma(I)
_cod_data_source_file bk1091.cif
_cod_data_source_block 1
_cod_depositor_comments
;
The following automatic conversions were performed:

'_refine_ls_weighting_scheme' value 'w =
1/[\s^2^(F~o~^2^)+(0.0496P)^2^+3.4902P] whe' was changed to 'calc'.
New tag '_refine_ls_weighting_details' was created. The value of the
new tag was set to 'w = 1/[\s^2^(F~o~^2^)+(0.0496P)^2^+3.4902P] whe'.

Automatic conversion script
Id: cif_fix_values 3143 2015-03-26 13:38:13Z robertas 
;
_cod_original_sg_symbol_H-M 'P 21/n'
_cod_database_code 2003641

loop_
_symmetry_equiv_pos_as_xyz
'x, y, z'
'-x+1/2, y+1/2, -z+1/2'
'-x, -y, -z'
'x-1/2, -y-1/2, z-1/2'

loop_
_atom_site_aniso_label
_atom_site_aniso_U_11
_atom_site_aniso_U_12
_atom_site_aniso_U_13
_atom_site_aniso_U_22
_atom_site_aniso_U_23
_atom_site_aniso_U_33
Fe(1) 0.0169(2) 0.0021(2) 0.0027(2) 0.0141(2) -0.0006(2) 0.0126(2)
N(1) 0.0179(12) 0.0033(10) 0.0007(10) 0.0167(15) 0.0006(11) 0.0159(13)
N(2) 0.0191(12) 0.0025(10) 0.0027(10) 0.0128(14) -0.0009(11) 0.0142(13)
N(3) 0.0187(12) 0.0007(10) 0.0022(10) 0.0155(15) 0.0002(11) 0.0156(13)
N(4) 0.0199(13) 0.0016(10) 0.0039(10) 0.0145(15) 0.0009(11) 0.0161(13)
C(a1) 0.0194(14) -0.0004(13) 0.0030(12) 0.019(2) -0.0009(13) 0.016(2)
C(a2) 0.0169(14) 0.0017(12) 0.0017(12) 0.019(2) 0.0022(14) 0.019(2)
C(a3) 0.0174(14) -0.0008(12) 0.0033(12) 0.014(2) 0.0005(13) 0.021(2)
C(a4) 0.0179(14) 0.0021(12) 0.0029(11) 0.017(2) -0.0021(13) 0.0162(15)
C(a5) 0.0191(14) 0.0001(12) 0.0021(11) 0.018(2) -0.0015(13) 0.0148(15)
C(a6) 0.0154(14) 0.0013(12) 0.0006(11) 0.017(2) -0.0014(13) 0.0171(15)
C(a7) 0.0193(15) 0.0010(13) 0.0031(12) 0.018(2) -0.0016(14) 0.019(2)
C(a8) 0.0197(15) 0.0008(13) 0.0038(12) 0.019(2) -0.0021(13) 0.016(2)
C(b1) 0.023(2) 0.0029(14) 0.0041(12) 0.024(2) 0.0033(14) 0.015(2)
C(b2) 0.022(2) 0.0029(13) -0.0005(12) 0.023(2) 0.0002(14) 0.016(2)
C(b3) 0.027(2) 0.0027(13) 0.0058(13) 0.016(2) -0.0035(14) 0.020(2)
C(b4) 0.022(2) 0.0012(13) 0.0036(12) 0.019(2) -0.0036(14) 0.018(2)
C(b5) 0.0217(15) 0.0008(13) 0.0043(12) 0.018(2) 0.0023(13) 0.017(2)
C(b6) 0.021(2) 0.0015(13) -0.0005(12) 0.022(2) 0.0018(14) 0.019(2)
C(b7) 0.024(2) 0.0038(13) 0.0050(13) 0.019(2) 0.0004(14) 0.021(2)
C(b8) 0.024(2) 0.0024(13) 0.0046(13) 0.019(2) -0.0043(14) 0.019(2)
C(m1) 0.0209(15) -0.0010(13) 0.0031(12) 0.021(2) -0.0003(14) 0.0142(15)
C(m2) 0.0164(14) -0.0013(12) 0.0024(11) 0.015(2) -0.0009(13) 0.019(2)
C(m3) 0.0185(14) 0.0012(12) 0.0037(11) 0.019(2) -0.0030(13) 0.0137(15)
C(m4) 0.0162(14) 0.0015(12) 0.0005(11) 0.017(2) -0.0010(13) 0.019(2)
C(11) 0.030(2) 0.0053(13) 0.0060(13) 0.015(2) 0.0017(13) 0.016(2)
C(12) 0.032(2) 0.0060(15) 0.0038(14) 0.023(2) -0.0009(15) 0.021(2)
C(13) 0.061(3) 0.008(2) -0.004(2) 0.022(2) -0.002(2) 0.019(2)
C(14) 0.069(3) 0.013(2) 0.020(2) 0.028(2) 0.005(2) 0.018(2)
C(15) 0.046(2) 0.014(2) 0.022(2) 0.032(2) 0.009(2) 0.031(2)
C(16) 0.033(2) 0.0044(15) 0.0076(14) 0.022(2) 0.001(2) 0.027(2)
C(21) 0.0186(15) 0.0036(12) -0.0009(12) 0.016(2) -0.0040(13) 0.018(2)
C(22) 0.0176(15) -0.0014(13) 0.0059(13) 0.026(2) 0.002(2) 0.026(2)
C(23) 0.019(2) 0.0060(14) 0.0047(14) 0.029(2) -0.003(2) 0.036(2)
C(24) 0.029(2) 0.0102(14) -0.0036(13) 0.017(2) -0.0049(14) 0.023(2)
C(25) 0.027(2) -0.0007(14) -0.0008(13) 0.020(2) 0.0010(14) 0.018(2)
C(26) 0.0182(14) -0.0004(13) 0.0013(11) 0.024(2) 0.0003(14) 0.0153(15)
C(31) 0.027(2) 0.0055(13) 0.0033(13) 0.017(2) 0.0000(14) 0.017(2)
C(32) 0.031(2) 0.0052(15) 0.0071(14) 0.021(2) 0.002(2) 0.026(2)
C(33) 0.042(2) 0.011(2) 0.018(2) 0.029(2) 0.008(2) 0.032(2)
C(34) 0.065(3) 0.012(2) 0.017(2) 0.026(2) 0.001(2) 0.022(2)
C(35) 0.053(2) 0.008(2) -0.001(2) 0.029(2) -0.002(2) 0.020(2)
C(36) 0.034(2) 0.005(2) 0.0031(14) 0.026(2) 0.000(2) 0.021(2)
C(41) 0.0166(15) 0.0009(13) -0.0033(12) 0.019(2) -0.0027(14) 0.018(2)
C(42) 0.022(2) 0.0022(13) -0.0033(12) 0.019(2) -0.0004(14) 0.019(2)
C(43) 0.035(2) 0.0058(15) -0.0043(13) 0.020(2) -0.0017(14) 0.017(2)
C(44) 0.034(2) 0.015(2) -0.011(2) 0.025(2) -0.009(2) 0.029(2)
C(45) 0.017(2) 0.0089(15) -0.0018(14) 0.037(2) -0.010(2) 0.039(2)
C(46) 0.019(2) 0.0025(13) 0.0041(14) 0.021(2) -0.006(2) 0.036(2)
O(1) 0.0209(12) -0.0035(10) -0.0006(10) 0.0200(14) -0.0026(11) 0.0233(13)
O(2) 0.0186(12) -0.0050(10) 0.0029(10) 0.028(2) -0.0010(12) 0.0261(13)
Cl(1a) 0.0229(8) 0.0059(7) 0.0117(5) 0.0281(10) -0.0003(7) 0.0305(7)
O(4a) 0.072(3) 0.043(3) 0.028(2) 0.072(4) 0.006(3) 0.048(3)
O(5a) 0.110(5) 0.034(3) -0.019(3) 0.060(4) 0.014(3) 0.055(3)
O(6a) 0.059(3) 0.026(2) 0.018(2) 0.034(2) 0.009(2) 0.038(2)
Cl(1b) 0.021(2) -0.007(3) 0.020(3) 0.070(5) -0.011(5) 0.132(6)
O(3b) 0.026(5) 0.010(4) 0.026(5) 0.019(5) 0.024(5) 0.068(8)
O(4b) 0.085(9) 0.004(6) -0.025(6) 0.040(7) -0.001(6) 0.051(7)
O(6b) 0.122(15) 0.092(16) 0.051(12) 0.194(24) 0.086(17) 0.117(16)
Fe(2) 0.0147(3) 0.0011(2) 0.0018(2) 0.0143(4) -0.0015(3) 0.0130(3)
N(5) 0.0156(12) 0.0024(10) 0.0026(10) 0.0170(15) -0.0021(11) 0.0154(13)
N(6) 0.0157(12) 0.0008(10) 0.0015(10) 0.0172(15) -0.0006(11) 0.0141(13)
C(a9) 0.0156(14) -0.0017(12) 0.0027(11) 0.017(2) -0.0027(13) 0.0160(15)
C(a10) 0.0158(14) 0.0016(12) 0.0025(11) 0.017(2) 0.0001(13) 0.0169(15)
C(a11) 0.0150(14) 0.0008(12) 0.0017(11) 0.018(2) 0.0002(13) 0.0147(15)
C(a12) 0.019(2) 0.0006(12) 0.0038(12) 0.018(2) -0.0016(13) 0.0121(15)
C(b9) 0.022(2) 0.0029(13) 0.0032(12) 0.019(2) -0.0032(14) 0.016(2)
C(b10) 0.025(2) 0.0018(13) 0.0036(12) 0.014(2) 0.0006(14) 0.021(2)
C(b11) 0.022(2) 0.0045(13) 0.0014(12) 0.025(2) 0.0016(14) 0.0136(15)
C(b12) 0.021(2) 0.0032(13) 0.0027(12) 0.024(2) 0.0001(14) 0.015(2)
C(m5) 0.0147(14) -0.0016(12) 0.0015(11) 0.017(2) 0.0007(13) 0.018(2)
C(m6) 0.0172(14) -0.0011(12) 0.0027(11) 0.016(2) -0.0010(13) 0.016(2)
C(51) 0.0189(14) 0.0042(12) 0.0025(11) 0.016(2) -0.0037(13) 0.0132(14)
C(52) 0.021(2) -0.0004(13) 0.0052(13) 0.023(2) -0.0015(15) 0.027(2)
C(53) 0.019(2) 0.0086(14) 0.0024(14) 0.030(2) -0.003(2) 0.034(2)
C(54) 0.031(2) 0.0124(15) -0.0068(14) 0.021(2) -0.0040(15) 0.024(2)
C(55) 0.034(2) 0.0001(14) 0.0002(13) 0.018(2) -0.0008(14) 0.018(2)
C(56) 0.0176(14) 0.0016(13) -0.0005(12) 0.020(2) 0.0010(14) 0.019(2)
C(61) 0.024(2) 0.0042(13) 0.0061(12) 0.017(2) 0.0001(13) 0.016(2)
C(62) 0.026(2) 0.0029(15) 0.0017(13) 0.029(2) -0.001(2) 0.020(2)
C(63) 0.053(2) 0.007(2) 0.004(2) 0.025(2) -0.003(2) 0.015(2)
C(64) 0.060(3) 0.013(2) 0.017(2) 0.023(2) 0.003(2) 0.019(2)
C(65) 0.036(2) 0.011(2) 0.018(2) 0.026(2) 0.004(2) 0.031(2)
C(66) 0.024(2) 0.0044(13) 0.0094(13) 0.020(2) 0.0000(14) 0.023(2)
O(7) 0.0174(12) -0.0024(10) 0.0022(10) 0.026(2) -0.0008(12) 0.0227(14)
Cl(2) 0.0251(9) 0.0049(11) 0.0075(7) 0.0290(15) 0.0000(13) 0.0288(9)
O(8) 0.352(28) 0.152(17) 0.084(10) 0.174(17) 0.034(7) 0.035(6)
O(9) 0.055(4) 0.009(3) 0.014(3) 0.042(4) 0.016(3) 0.040(3)
O(10) 0.047(4) 0.011(4) -0.029(4) 0.058(5) 0.015(4) 0.086(6)
O(11) 0.008(3) -0.001(3) 0.019(6) 0.035(5) 0.053(8) 0.304(22)

loop_
_atom_site_label
_atom_site_occupancy
_atom_site_fract_x
_atom_site_fract_y
_atom_site_fract_z
_atom_site_U_iso_or_equiv
_atom_site_thermal_displace_type
_atom_site_calc_flag
_atom_site_refinement_flags
_atom_site_type_symbol
Fe(1) 1 0.98928(4) 0.16663(2) 0.99755(2) 0.01449(14) Uani d . Fe
N(1) 1 0.9424(2) 0.19501(11) 0.90855(12) 0.0170(6) Uani d . N
N(2) 1 0.8906(2) 0.23081(11) 1.02990(12) 0.0153(6) Uani d . N
N(3) 1 1.0362(2) 0.13805(11) 1.08659(12) 0.0166(6) Uani d . N
N(4) 1 1.0881(2) 0.10280(11) 0.96491(12) 0.0167(6) Uani d . N
C(a1) 1 0.9773(3) 0.17182(14) 0.85482(15) 0.0179(7) Uani d . C
C(a2) 1 0.8688(3) 0.24146(14) 0.89010(15) 0.0181(7) Uani d . C
C(a3) 1 0.8297(3) 0.27355(14) 0.99518(15) 0.0173(7) Uani d . C
C(a4) 1 0.8763(3) 0.24099(14) 1.09145(14) 0.0171(7) Uani d . C
C(a5) 1 1.0013(3) 0.16119(14) 1.14013(14) 0.0172(7) Uani d . C
C(a6) 1 1.1149(3) 0.09283(14) 1.10500(15) 0.0165(7) Uani d . C
C(a7) 1 1.1513(3) 0.06030(14) 0.99977(15) 0.0184(7) Uani d . C
C(a8) 1 1.1018(3) 0.09195(14) 0.90318(15) 0.0181(7) Uani d . C
C(b1) 1 0.9220(3) 0.20406(15) 0.80130(15) 0.0206(7) Uani d . C
H(b1) 1 0.9312(3) 0.19702(15) 0.75874(15) 0.025 Uiso calc R H
C(b2) 1 0.8552(3) 0.24582(15) 0.82293(15) 0.0206(7) Uani d . C
H(b2) 1 0.8072(3) 0.27352(15) 0.79821(15) 0.025 Uiso calc R H
C(b3) 1 0.7802(3) 0.31295(15) 1.0364(2) 0.0206(7) Uani d . C
H(b3) 1 0.7363(3) 0.34675(15) 1.0245(2) 0.025 Uiso calc R H
C(b4) 1 0.8081(3) 0.29266(14) 1.0950(2) 0.0197(7) Uani d . C
H(b4) 1 0.7865(3) 0.30952(14) 1.1321(2) 0.024 Uiso calc R H
C(b5) 1 1.0600(3) 0.13001(14) 1.1934(2) 0.0186(7) Uani d . C
H(b5) 1 1.0507(3) 0.13706(14) 1.2359(2) 0.022 Uiso calc R H
C(b6) 1 1.1306(3) 0.08901(15) 1.1722(2) 0.0211(7) Uani d . C
H(b6) 1 1.1816(3) 0.06232(15) 1.1972(2) 0.025 Uiso calc R H
C(b7) 1 1.1998(3) 0.02104(15) 0.9582(2) 0.0209(7) Uani d . C
H(b7) 1 1.2443(3) -0.01263(15) 0.9700(2) 0.025 Uiso calc R H
C(b8) 1 1.1706(3) 0.04075(14) 0.8994(2) 0.0207(7) Uani d . C
H(b8) 1 1.1918(3) 0.02380(14) 0.8623(2) 0.025 Uiso calc R H
C(m1) 1 1.0532(3) 0.12427(15) 0.85172(14) 0.0187(7) Uani d . C
C(m2) 1 0.8169(3) 0.27860(14) 0.93031(15) 0.0167(7) Uani d . C
C(m3) 1 0.9240(3) 0.20852(14) 1.14315(14) 0.0170(7) Uani d . C
C(m4) 1 1.1686(3) 0.05662(14) 1.06547(15) 0.0178(7) Uani d . C
C(11) 1 1.0894(3) 0.10755(14) 0.78940(15) 0.0202(7) Uani d . C
C(12) 1 0.9982(4) 0.0845(2) 0.7427(2) 0.0256(8) Uani d . C
H(12) 1 0.9111(4) 0.0782(2) 0.7506(2) 0.031 Uiso calc R H
C(13) 1 1.0341(4) 0.0706(2) 0.6848(2) 0.0351(10) Uani d . C
H(13) 1 0.9717(4) 0.0547(2) 0.6533(2) 0.042 Uiso calc R H
C(14) 1 1.1590(5) 0.0797(2) 0.6733(2) 0.0367(10) Uani d . C
H(14) 1 1.1824(5) 0.0711(2) 0.6332(2) 0.044 Uiso calc R H
C(15) 1 1.2516(4) 0.1014(2) 0.7191(2) 0.0350(10) Uani d . C
H(15) 1 1.3387(4) 0.1071(2) 0.7110(2) 0.042 Uiso calc R H
C(16) 1 1.2165(4) 0.1148(2) 0.7773(2) 0.0268(8) Uani d . C
H(16) 1 1.2805(4) 0.1291(2) 0.8092(2) 0.032 Uiso calc R H
C(21) 1 0.7397(3) 0.32718(14) 0.90118(15) 0.0179(7) Uani d . C
C(22) 1 0.6078(3) 0.3323(2) 0.9067(2) 0.0231(8) Uani d . C
H(22) 1 0.5661(3) 0.3048(2) 0.9286(2) 0.028 Uiso calc R H
C(23) 1 0.5370(3) 0.3772(2) 0.8804(2) 0.0279(8) Uani d . C
H(23) 1 0.4465(3) 0.3800(2) 0.8838(2) 0.034 Uiso calc R H
C(24) 1 0.5960(3) 0.41766(15) 0.8492(2) 0.0237(8) Uani d . C
H(24) 1 0.5472(3) 0.44878(15) 0.8320(2) 0.028 Uiso calc R H
C(25) 1 0.7268(3) 0.4128(2) 0.8431(2) 0.0223(7) Uani d . C
H(25) 1 0.7677(3) 0.4404(2) 0.8211(2) 0.027 Uiso calc R H
C(26) 1 0.7991(3) 0.36768(14) 0.86910(14) 0.0191(7) Uani d . C
H(26) 1 0.8892(3) 0.36464(14) 0.86484(14) 0.023 Uiso calc R H
C(31) 1 0.8898(3) 0.22587(14) 1.20580(15) 0.0201(7) Uani d . C
C(32) 1 0.7631(3) 0.2188(2) 1.2187(2) 0.0258(8) Uani d . C
H(32) 1 0.6982(3) 0.2046(2) 1.1872(2) 0.031 Uiso calc R H
C(33) 1 0.7301(4) 0.2321(2) 1.2768(2) 0.0335(9) Uani d . C
H(33) 1 0.6433(4) 0.2262(2) 1.2853(2) 0.040 Uiso calc R H
C(34) 1 0.8228(4) 0.2540(2) 1.3226(2) 0.0368(10) Uani d . C
H(34) 1 0.8001(4) 0.2628(2) 1.3627(2) 0.044 Uiso calc R H
C(35) 1 0.9481(4) 0.2629(2) 1.3100(2) 0.0348(10) Uani d . C
H(35) 1 1.0114(4) 0.2787(2) 1.3412(2) 0.042 Uiso calc R H
C(36) 1 0.9826(4) 0.2488(2) 1.2518(2) 0.0268(8) Uani d . C
H(36) 1 1.0694(4) 0.2547(2) 1.2435(2) 0.032 Uiso calc R H
C(41) 1 1.2530(3) 0.01039(14) 1.0940(2) 0.0186(7) Uani d . C
C(42) 1 1.2038(3) -0.03036(15) 1.12986(15) 0.0206(7) Uani d . C
H(42) 1 1.1157(3) -0.02858(15) 1.13785(15) 0.025 Uiso calc R H
C(43) 1 1.2844(3) -0.0741(2) 1.1542(2) 0.0247(8) Uani d . C
H(43) 1 1.2505(3) -0.1022(2) 1.1784(2) 0.030 Uiso calc R H
C(44) 1 1.4121(4) -0.0767(2) 1.1435(2) 0.0310(9) Uani d . C
H(44) 1 1.4662(4) -0.1065(2) 1.1602(2) 0.037 Uiso calc R H
C(45) 1 1.4619(3) -0.0362(2) 1.1085(2) 0.0316(9) Uani d . C
H(45) 1 1.5506(3) -0.0379(2) 1.1014(2) 0.038 Uiso calc R H
C(46) 1 1.3832(3) 0.0073(2) 1.0833(2) 0.0254(8) Uani d . C
H(46) 1 1.4180(3) 0.0350(2) 1.0589(2) 0.030 Uiso calc R H
O(1) 1 0.8135(2) 0.11860(11) 0.98893(13) 0.0217(6) Uani d . O
H(1a) 1 0.8105(62) 0.1023(30) 0.9604(31) 0.087(24) Uiso d . H
H(1b) 1 0.7294(64) 0.1334(28) 0.9929(28) 0.087(21) Uiso d . H
O(2) 1 1.1639(2) 0.21400(12) 1.00641(13) 0.0242(6) Uani d . O
H(2a) 1 1.1827(62) 0.2327(29) 1.0335(31) 0.083(23) Uiso d . H
H(2b) 1 1.2495(73) 0.2018(33) 1.0011(32) 0.111(26) Uiso d . H
Cl(1a) 0.71 0.4942(2) 0.18114(8) 0.99579(8) 0.0264(4) Uani d P Cl
O(3a) 0.71 0.3909(11) 0.1474(5) 0.9913(6) 0.134(4) Uiso d P O
O(4a) 0.71 0.5805(5) 0.1733(2) 0.9501(2) 0.062(2) Uani d P O
O(5a) 0.71 0.5821(7) 0.1756(3) 1.0526(3) 0.078(2) Uani d P O
O(6a) 0.71 0.4498(4) 0.2374(2) 0.9891(2) 0.0423(11) Uani d P O
Cl(1b) 0.29 0.4920(6) 0.1548(3) 0.9990(4) 0.073(2) Uani d P Cl
O(3b) 0.29 0.3922(9) 0.1559(4) 1.0370(6) 0.036(3) Uani d P O
O(4b) 0.29 0.3993(14) 0.1490(5) 0.9418(6) 0.062(4) Uani d P O
O(5b) 0.29 0.567(5) 0.198(2) 0.997(3) 0.29(3) Uiso d P O
O(6b) 0.29 0.548(2) 0.1015(11) 1.0106(10) 0.141(10) Uani d P O
Fe(2) 1 1.0000 0.5000 1.0000 0.0140(2) Uani d S Fe
N(5) 1 0.9025(2) 0.56412(12) 1.03285(12) 0.0160(6) Uani d . N
N(6) 1 0.9564(2) 0.52982(12) 0.91132(12) 0.0157(6) Uani d . N
C(a9) 1 0.8870(3) 0.57437(14) 1.09415(14) 0.0161(7) Uani d . C
C(a10) 1 0.8411(3) 0.60721(14) 0.99818(14) 0.0164(7) Uani d . C
C(a11) 1 0.8826(3) 0.57613(14) 0.89319(14) 0.0160(7) Uani d . C
C(a12) 1 0.9925(3) 0.50682(14) 0.85784(14) 0.0162(7) Uani d . C
C(b9) 1 0.8188(3) 0.62566(14) 1.09840(15) 0.0189(7) Uani d . C
H(b9) 1 0.7972(3) 0.64233(14) 1.13561(15) 0.023 Uiso calc R H
C(b10) 1 0.7907(3) 0.64601(15) 1.03941(15) 0.0201(7) Uani d . C
H(b10) 1 0.7461(3) 0.67965(15) 1.02758(15) 0.024 Uiso calc R H
C(b11) 1 0.8719(3) 0.58159(15) 0.82614(14) 0.0203(7) Uani d . C
H(b11) 1 0.8254(3) 0.60976(15) 0.80148(14) 0.024 Uiso calc R H
C(b12) 1 0.9394(3) 0.53960(15) 0.80461(15) 0.0198(7) Uani d . C
H(b12) 1 0.9500(3) 0.53289(15) 0.76215(15) 0.024 Uiso calc R H
C(m5) 1 0.8293(3) 0.61277(14) 0.93314(15) 0.0167(7) Uani d . C
C(m6) 1 1.0669(3) 0.45871(14) 0.85414(14) 0.0165(7) Uani d . C
C(51) 1 0.7507(3) 0.66080(14) 0.90453(14) 0.0160(7) Uani d . C
C(52) 1 0.6184(3) 0.6653(2) 0.9099(2) 0.0235(8) Uani d . C
H(52) 1 0.5771(3) 0.6373(2) 0.9314(2) 0.028 Uiso calc R H
C(53) 1 0.5465(3) 0.7101(2) 0.8842(2) 0.0279(8) Uani d . C
H(53) 1 0.4561(3) 0.7126(2) 0.8879(2) 0.033 Uiso calc R H
C(54) 1 0.6044(3) 0.7511(2) 0.8535(2) 0.0264(8) Uani d . C
H(54) 1 0.5545(3) 0.7819(2) 0.8363(2) 0.032 Uiso calc R H
C(55) 1 0.7355(3) 0.7474(2) 0.8478(2) 0.0233(8) Uani d . C
H(55) 1 0.7760(3) 0.7760(2) 0.8269(2) 0.028 Uiso calc R H
C(56) 1 0.8087(3) 0.70200(14) 0.87245(15) 0.0192(7) Uani d . C
H(56) 1 0.8984(3) 0.69916(14) 0.86735(15) 0.023 Uiso calc R H
C(61) 1 1.1020(3) 0.44186(14) 0.79174(15) 0.0186(7) Uani d . C
C(62) 1 1.0097(3) 0.4197(2) 0.7453(2) 0.0254(8) Uani d . C
H(62) 1 0.9223(3) 0.4141(2) 0.7531(2) 0.030 Uiso calc R H
C(63) 1 1.0455(4) 0.4057(2) 0.6874(2) 0.0309(9) Uani d . C
H(63) 1 0.9824(4) 0.3905(2) 0.6557(2) 0.037 Uiso calc R H
C(64) 1 1.1726(4) 0.4139(2) 0.6755(2) 0.0328(9) Uani d . C
H(64) 1 1.1966(4) 0.4047(2) 0.6357(2) 0.039 Uiso calc R H
C(65) 1 1.2641(4) 0.4355(2) 0.7221(2) 0.0298(9) Uani d . C
H(65) 1 1.3515(4) 0.4410(2) 0.7143(2) 0.036 Uiso calc R H
C(66) 1 1.2293(3) 0.44907(15) 0.7799(2) 0.0217(7) Uani d . C
H(66) 1 1.2932(3) 0.46347(15) 0.8117(2) 0.026 Uiso calc R H
O(7) 1 1.1761(2) 0.54675(12) 1.01032(13) 0.0222(6) Uani d . O
H(7a) 1 1.1859(53) 0.5605(25) 1.0390(27) 0.059(19) Uiso d . H
H(7b) 1 1.2544(59) 0.5337(25) 1.0057(26) 0.069(18) Uiso d . H
Cl(2) 0.50 1.5056(2) 0.51573(7) 1.00138(11) 0.0273(5) Uani d P Cl
O(8) 0.50 1.558(2) 0.4984(8) 0.9527(6) 0.182(11) Uani d P O
O(9) 0.50 1.4626(6) 0.5719(3) 0.9916(3) 0.0453(15) Uani d P O
O(10) 0.50 1.6048(8) 0.5119(3) 1.0535(5) 0.067(2) Uani d P O
O(11) 0.50 1.3994(7) 0.4849(4) 1.0227(9) 0.116(7) Uani d P O

loop_
_atom_type_symbol
_atom_type_description
_atom_type_scat_source
_atom_type_scat_dispersion_real
_atom_type_scat_dispersion_imag
Fe Fe 'International Tables Vol C Tables 4.2.6.8 and 6.1.1.4' 0.3463 0.8
Cl Cl 'International Tables Vol C Tables 4.2.6.8 and 6.1.1.4' 0.1484 0.1
O O 'International Tables Vol C Tables 4.2.6.8 and 6.1.1.4' 0.0106 0.006
N N 'International Tables Vol C Tables 4.2.6.8 and 6.1.1.4' 0.0061 0.003
C C 'International Tables Vol C Tables 4.2.6.8 and 6.1.1.4' 0.0033 0.001
H H 'International Tables Vol C Tables 4.2.6.8 and 6.1.1.4' 0.0000 0.000

loop_
_geom_angle_atom_site_label_1
_geom_angle_atom_site_label_2
_geom_angle_atom_site_label_3
_geom_angle_site_symmetry_1
_geom_angle_site_symmetry_3
_geom_angle
_geom_angle_publ_flag
Fe(1) O(1) H(1a) . . 108.(5) y
Fe(1) O(1) H(1b) . . 124.(4) y
Fe(1) O(2) H(2a) . . 122.(5) y
Fe(1) O(2) H(2b) . . 128.(5) y
H(1a) O(1) H(1b) . . 110.(6) y
H(2a) O(2) H(2b) . . 98.(6) y
N(1) Fe(1) N(2) . . 90.10(11) y
N(1) Fe(1) N(3) . . 179.88(6) y
N(1) Fe(1) N(4) . . 89.67(11) y
N(2) Fe(1) N(3) . . 89.99(11) y
N(2) Fe(1) N(4) . . 179.69(11) y
N(3) Fe(1) N(4) . . 90.25(11) y
N(1) Fe(1) O(1) . . 90.60(10) y
N(2) Fe(1) O(1) . . 88.96(11) y
N(3) Fe(1) O(1) . . 89.32(10) y
N(4) Fe(1) O(1) . . 91.24(11) y
N(1) Fe(1) O(2) . . 89.63(10) y
N(2) Fe(1) O(2) . . 91.14(11) y
N(3) Fe(1) O(2) . . 90.44(10) y
N(4) Fe(1) O(2) . . 88.66(11) y
O(1) Fe(1) O(2) . . 179.74(10) y
C(a1) N(1) Fe(1) . . 126.9(2) ?
C(a2) N(1) Fe(1) . . 126.5(2) ?
C(a3) N(2) Fe(1) . . 126.8(2) ?
C(a4) N(2) Fe(1) . . 126.3(2) ?
C(a5) N(3) Fe(1) . . 126.8(2) ?
C(a6) N(3) Fe(1) . . 126.2(2) ?
C(a7) N(4) Fe(1) . . 126.7(2) ?
C(a8) N(4) Fe(1) . . 126.9(2) ?
C(a1) N(1) C(a2) . . 106.5(3) ?
C(a3) N(2) C(a4) . . 106.8(3) ?
C(a5) N(3) C(a6) . . 106.9(3) ?
C(a7) N(4) C(a8) . . 106.3(3) ?
N(1) C(a1) C(b1) . . 109.4(3) ?
N(1) C(a2) C(b2) . . 108.8(3) ?
N(2) C(a3) C(b3) . . 109.5(3) ?
N(2) C(a4) C(b4) . . 108.9(3) ?
N(3) C(a5) C(b5) . . 109.2(3) ?
N(3) C(a6) C(b6) . . 108.6(3) ?
N(4) C(a7) C(b7) . . 109.1(3) ?
N(4) C(a8) C(b8) . . 109.6(3) ?
N(1) C(a1) C(m1) . . 126.0(3) ?
N(1) C(a2) C(m2) . . 125.6(3) ?
N(2) C(a3) C(m2) . . 125.9(3) ?
N(2) C(a4) C(m3) . . 126.6(3) ?
N(3) C(a5) C(m3) . . 126.0(3) ?
N(3) C(a6) C(m4) . . 126.0(3) ?
N(4) C(a7) C(m4) . . 125.5(3) ?
N(4) C(a8) C(m1) . . 126.0(3) ?
C(m1) C(a1) C(b1) . . 124.6(3) ?
C(m2) C(a2) C(b2) . . 125.6(3) ?
C(m2) C(a3) C(b3) . . 124.7(3) ?
C(m3) C(a4) C(b4) . . 124.4(3) ?
C(m3) C(a5) C(b5) . . 124.8(3) ?
C(m4) C(a6) C(b6) . . 125.4(3) ?
C(m4) C(a7) C(b7) . . 125.3(3) ?
C(m1) C(a8) C(b8) . . 124.4(3) ?
C(b2) C(b1) C(a1) . . 107.0(3) ?
C(b1) C(b2) C(a2) . . 108.1(3) ?
C(b4) C(b3) C(a3) . . 106.9(3) ?
C(b3) C(b4) C(a4) . . 107.8(3) ?
C(b6) C(b5) C(a5) . . 107.6(3) ?
C(b5) C(b6) C(a6) . . 107.7(3) ?
C(b8) C(b7) C(a7) . . 107.5(3) ?
C(b7) C(b8) C(a8) . . 107.4(3) ?
C(a8) C(m1) C(a1) . . 124.4(3) ?
C(a3) C(m2) C(a2) . . 125.0(3) ?
C(a4) C(m3) C(a5) . . 124.2(3) ?
C(a6) C(m4) C(a7) . . 124.9(3) ?
C(a1) C(m1) C(11) . . 118.4(3) ?
C(a8) C(m1) C(11) . . 117.2(3) ?
C(a2) C(m2) C(21) . . 117.7(3) ?
C(a3) C(m2) C(21) . . 117.3(3) ?
C(a4) C(m3) C(31) . . 117.5(3) ?
C(a5) C(m3) C(31) . . 118.4(3) ?
C(a6) C(m4) C(41) . . 118.5(3) ?
C(a7) C(m4) C(41) . . 116.6(3) ?
C(12) C(11) C(m1) . . 121.8(3) ?
C(16) C(11) C(m1) . . 119.6(3) ?
C(12) C(11) C(16) . . 118.6(3) ?
C(11) C(12) C(13) . . 120.4(4) ?
C(12) C(13) C(14) . . 120.0(4) ?
C(13) C(14) C(15) . . 120.7(4) ?
C(14) C(15) C(16) . . 119.5(4) ?
C(15) C(16) C(11) . . 120.8(4) ?
C(22) C(21) C(m2) . . 120.2(3) ?
C(26) C(21) C(m2) . . 120.7(3) ?
C(22) C(21) C(26) . . 119.1(3) ?
C(21) C(22) C(23) . . 120.2(3) ?
C(22) C(23) C(24) . . 120.7(3) ?
C(23) C(24) C(25) . . 119.5(3) ?
C(24) C(25) C(26) . . 120.4(3) ?
C(25) C(26) C(21) . . 120.0(3) ?
C(32) C(31) C(m3) . . 119.5(3) ?
C(36) C(31) C(m3) . . 121.7(3) ?
C(32) C(31) C(36) . . 118.8(3) ?
C(31) C(32) C(33) . . 120.8(4) ?
C(32) C(33) C(34) . . 120.2(4) ?
C(33) C(34) C(35) . . 119.8(4) ?
C(34) C(35) C(36) . . 120.2(4) ?
C(35) C(36) C(31) . . 120.1(4) ?
C(42) C(41) C(m4) . . 121.3(3) ?
C(46) C(41) C(m4) . . 119.5(3) ?
C(42) C(41) C(46) . . 119.2(3) ?
C(41) C(42) C(43) . . 119.8(3) ?
C(42) C(43) C(44) . . 120.5(4) ?
C(43) C(44) C(45) . . 120.0(3) ?
C(44) C(45) C(46) . . 120.4(3) ?
C(45) C(46) C(41) . . 120.0(4) ?
O(3a) Cl(1a) O(4a) . . 115.9(6) ?
O(3a) Cl(1a) O(5a) . . 114.4(6) ?
O(3a) Cl(1a) O(6a) . . 109.1(5) ?
O(4a) Cl(1a) O(5a) . . 101.3(4) ?
O(4a) Cl(1a) O(6a) . . 106.2(3) ?
O(5a) Cl(1a) O(6a) . . 109.4(3) ?
O(3b) Cl(1b) O(4b) . . 92.6(9) ?
O(3b) Cl(1b) O(5b) . . 120.(3) ?
O(3b) Cl(1b) O(6b) . . 103.1(10) ?
O(4b) Cl(1b) O(5b) . . 112.(3) ?
O(4b) Cl(1b) O(6b) . . 105.5(13) ?
O(5b) Cl(1b) O(6b) . . 120.(3) ?
Fe(2) O(7) H(7a) . . 111.(5) y
Fe(2) O(7) H(7b) . . 126.(4) y
H(7a) O(7) H(7b) . . 104.(6) y
N(5) Fe(2) N(5) . 3_767 179.9960(10) y
N(5) Fe(2) N(6) . 3_767 89.88(11) y
N(5) Fe(2) N(6) . . 90.12(11) y
N(5) Fe(2) O(7) . . 91.09(11) y
N(6) Fe(2) O(7) . . 89.27(10) y
N(5) Fe(2) O(7) . 3_767 88.92(11) y
N(6) Fe(2) O(7) . 3_767 90.73(10) y
C(a9) N(5) Fe(2) . . 127.0(2) ?
C(a10) N(5) Fe(2) . . 126.7(2) ?
C(a11) N(6) Fe(2) . . 126.5(2) ?
C(a12) N(6) Fe(2) . . 126.4(2) ?
C(a8) N(1) C(a9) . . 106.2(3) ?
C(a11) N(2) C(a12) . . 107.0(3) ?
N(5) C(a9) C(b9) . . 109.9(3) ?
N(5) C(a10) C(b10) . . 109.5(3) ?
N(6) C(a11) C(b11) . . 108.8(3) ?
N(6) C(a12) C(b12) . . 109.2(3) ?
N(5) C(a9) C(m6) . 3_767 126.2(3) ?
N(5) C(a10) C(m5) . . 125.8(3) ?
N(6) C(a11) C(m5) . . 125.9(3) ?
N(6) C(a12) C(m6) . . 126.6(3) ?
C(m6) C(a9) C(b9) 3_767 . 123.9(3) ?
C(m5) C(a10) C(b10) . . 124.7(3) ?
C(m5) C(a11) C(b11) . . 125.3(3) ?
C(m6) C(a12) C(b12) . . 124.2(3) ?
C(b10) C(b9) C(a9) . . 107.2(3) ?
C(b9) C(b10) C(a10) . . 107.2(3) ?
C(b12) C(b11) C(a11) . . 107.7(3) ?
C(b11) C(b12) C(a12) . . 107.3(3) ?
C(a10) C(m1) C(a11) . . 124.8(3) ?
C(a12) C(m2) C(a9) . 3_767 123.8(3) ?
C(a10) C(m5) C(51) . . 117.1(3) ?
C(a11) C(m5) C(51) . . 118.2(3) ?
C(a12) C(m6) C(61) . . 118.6(3) ?
C(a9) C(m6) C(61) 3_767 . 117.6(3) ?
C(52) C(51) C(m5) . . 120.6(3) ?
C(56) C(51) C(m5) . . 120.6(3) ?
C(56) C(51) C(52) . . 118.7(3) ?
C(53) C(52) C(51) . . 120.4(3) ?
C(54) C(53) C(52) . . 120.7(3) ?
C(53) C(54) C(55) . . 119.7(3) ?
C(54) C(55) C(56) . . 120.3(3) ?
C(51) C(56) C(55) . . 120.1(3) ?
C(62) C(61) C(m6) . . 121.6(3) ?
C(66) C(61) C(m6) . . 119.0(3) ?
C(66) C(61) C(62) . . 119.3(3) ?
C(63) C(62) C(61) . . 119.9(3) ?
C(64) C(63) C(62) . . 120.5(3) ?
C(63) C(64) C(65) . . 119.3(4) ?
C(64) C(65) C(66) . . 120.5(4) ?
C(61) C(66) C(65) . . 120.5(3) ?
O(8) Cl(2) O(9) . . 109.7(7) ?
O(8) Cl(2) O(10) . . 106.0(9) ?
O(8) Cl(2) O(11) . . 120.3(11) ?
O(9) Cl(2) O(10) . . 110.8(4) ?
O(9) Cl(2) O(11) . . 107.4(5) ?
O(10) Cl(2) O(11) . . 102.2(6) ?

loop_
_geom_bond_atom_site_label_1
_geom_bond_atom_site_label_2
_geom_bond_site_symmetry_2
_geom_bond_distance
_geom_bond_publ_flag
O(1) H(1a) . 0.73(7) y
O(1) H(1b) . 0.95(7) y
O(2) H(2a) . 0.74(7) y
O(2) H(2b) . 0.95(8) y
Fe(1) O(1) . 2.140(2) y
Fe(1) O(2) . 2.121(3) y
Fe(1) N(1) . 2.031(3) y
Fe(1) N(2) . 2.027(3) y
Fe(1) N(3) . 2.033(3) y
Fe(1) N(4) . 2.025(3) y
N(1) C(a1) . 1.377(4) ?
N(1) C(a2) . 1.380(4) ?
N(2) C(a3) . 1.374(4) ?
N(2) C(a4) . 1.376(4) ?
N(3) C(a5) . 1.373(4) ?
N(3) C(a6) . 1.384(4) ?
N(4) C(a7) . 1.379(4) ?
N(4) C(a8) . 1.381(4) ?
C(a1) C(b1) . 1.442(4) ?
C(a2) C(b2) . 1.438(4) ?
C(a3) C(b3) . 1.440(5) ?
C(a4) C(b4) . 1.438(5) ?
C(a5) C(b5) . 1.435(4) ?
C(a6) C(b6) . 1.438(4) ?
C(a7) C(b7) . 1.439(5) ?
C(a8) C(b8) . 1.432(5) ?
C(a1) C(m1) . 1.395(5) ?
C(a2) C(m2) . 1.402(5) ?
C(a3) C(m2) . 1.391(4) ?
C(a4) C(m3) . 1.394(4) ?
C(a5) C(m3) . 1.399(5) ?
C(a6) C(m4) . 1.387(5) ?
C(a7) C(m4) . 1.405(4) ?
C(a8) C(m1) . 1.391(4) ?
C(b1) C(b2) . 1.339(5) ?
C(b3) C(b4) . 1.349(5) ?
C(b5) C(b6) . 1.344(5) ?
C(b7) C(b8) . 1.347(5) ?
C(m1) C(11) . 1.498(5) ?
C(m2) C(21) . 1.504(4) ?
C(m3) C(31) . 1.501(4) ?
C(m4) C(41) . 1.494(4) ?
C(11) C(12) . 1.395(5) ?
C(11) C(16) . 1.384(5) ?
C(12) C(13) . 1.390(5) ?
C(13) C(14) . 1.365(6) ?
C(14) C(15) . 1.380(6) ?
C(15) C(16) . 1.390(5) ?
C(21) C(22) . 1.389(4) ?
C(21) C(26) . 1.387(5) ?
C(22) C(23) . 1.384(5) ?
C(23) C(24) . 1.373(5) ?
C(24) C(25) . 1.380(5) ?
C(25) C(26) . 1.392(5) ?
C(31) C(32) . 1.385(5) ?
C(31) C(36) . 1.395(5) ?
C(32) C(33) . 1.379(5) ?
C(33) C(34) . 1.382(6) ?
C(34) C(35) . 1.376(6) ?
C(35) C(36) . 1.391(5) ?
C(41) C(42) . 1.388(5) ?
C(41) C(46) . 1.397(5) ?
C(42) C(43) . 1.399(5) ?
C(43) C(44) . 1.371(5) ?
C(44) C(45) . 1.375(6) ?
C(45) C(46) . 1.390(5) ?
Cl(1a) Cl(1b) . 0.639(7) ?
Cl(1a) O(3a) . 1.334(11) ?
Cl(1a) O(4a) . 1.429(5) ?
Cl(1a) O(5a) . 1.427(5) ?
Cl(1a) O(6a) . 1.431(4) ?
Cl(1b) O(3b) . 1.402(12) ?
Cl(1b) O(4b) . 1.459(13) ?
Cl(1b) O(5b) . 1.29(5) ?
Cl(1b) O(6b) . 1.42(2) ?
O(7) H(7a) . 0.70(6) y
O(7) H(7b) . 0.89(6) y
Fe(2) O(7) . 2.126(2) y
Fe(2) N(5) . 2.024(3) y
Fe(2) N(6) . 2.033(3) y
N(5) C(a9) . 1.374(4) ?
N(5) C(a10) . 1.381(4) ?
N(6) C(a11) . 1.377(4) ?
N(6) C(a12) . 1.376(4) ?
C(a9) C(b9) . 1.432(5) ?
C(a10) C(b10) . 1.435(5) ?
C(a11) C(b11) . 1.440(4) ?
C(a12) C(b12) . 1.438(4) ?
C(a9) C(m6) 3_767 1.399(4) ?
C(a10) C(m5) . 1.396(4) ?
C(a11) C(m5) . 1.397(5) ?
C(a12) C(m6) . 1.399(5) ?
C(b9) C(b10) . 1.356(4) ?
C(b11) C(b12) . 1.347(5) ?
C(m5) C(51) . 1.497(4) ?
C(m6) C(61) . 1.496(5) ?
C(51) C(52) . 1.392(4) ?
C(51) C(56) . 1.391(5) ?
C(52) C(53) . 1.383(5) ?
C(53) C(54) . 1.370(6) ?
C(54) C(55) . 1.379(5) ?
C(55) C(56) . 1.394(5) ?
C(61) C(62) . 1.391(4) ?
C(61) C(66) . 1.384(5) ?
C(62) C(63) . 1.390(5) ?
C(63) C(64) . 1.385(6) ?
C(64) C(65) . 1.382(6) ?
C(65) C(66) . 1.383(5) ?
Cl(2) Cl(2) 3_867 0.768(3) ?
Cl(2) O(8) . 1.314(12) ?
Cl(2) O(9) . 1.431(7) ?
Cl(2) O(10) . 1.415(7) ?
Cl(2) O(11) . 1.450(9) ?
